data_4337013
loop_
_publ_author_name
'Mariusz Molon'
'Katharina Dilchert'
'Christian Gemel'
'R\"udiger W. Seidel'
'Julian Schaumann'
'Roland A. Fischer'

_publ_contact_author
;
        R. A. Fischer 
        Lehrstuhl fuer Anorganische Chemie II
        Ruhr-Universitaet Bochum
        Universitaetsstrasse 150
        44780 Bochum (Germany)
;
_publ_contact_author_email roland.fischer@ruhr-uni-bochum.de
_publ_contact_author_fax '049 234 321-4174'
_publ_contact_author_phone '049 234 32-24174'
_publ_section_title
;
 Clusters [Ma(GaCp*)b(CNR)c] (M = Ni, Pd, Pt): Synthesis, Structure, and
 Ga/Zn Exchange Reactions
;
_journal_name_full 'Inorganic Chemistry'
_journal_page_first 14275
_journal_page_last 14283
_journal_paper_doi 10.1021/ic4022189
_journal_volume 52
_journal_year 2013
_chemical_formula_moiety 'C60 H96 Ga4 N4 Pd4 '
_chemical_formula_sum 'C60 H96 Ga4 N4 Pd4'
_chemical_formula_weight 1577.89
_chemical_name_systematic
; 
 ? 
;
_space_group_IT_number 217
_space_group_name_Hall 'I -4 2 3'
_symmetry_cell_setting tetragonal
_symmetry_space_group_name_Hall 'I -4 2 3'
_symmetry_space_group_name_H-M 'I -4 3 m'
_atom_sites_solution_hydrogens geom
_atom_sites_solution_primary direct
_atom_sites_solution_secondary difmap
_audit_creation_method SHELXL-97
_cell_angle_alpha 90.00
_cell_angle_beta 90.00
_cell_angle_gamma 90.00
_cell_formula_units_Z 2
_cell_length_a 17.3910(3)
_cell_length_b 17.3910(3)
_cell_length_c 17.3910(3)
_cell_measurement_reflns_used 200
_cell_measurement_temperature 230(2)
_cell_measurement_theta_max 24.95
_cell_measurement_theta_min 3.31
_cell_volume 5259.85(16)
_computing_cell_refinement 'CrysAlis RED 1.171.13, Oxford Diffraction'
_computing_data_collection 'CrysAlis CCD 1.171.13, Oxford Diffraction'
_computing_data_reduction 'CrysAlis RED 1.171.13, Oxford Diffraction'
_computing_molecular_graphics SHELXL-97
_computing_publication_material SHELXL-97
_computing_structure_refinement 'SHELXL-97 (Sheldrick, 1997)'
_computing_structure_solution 'SHELXS-97 (Sheldrick, 1990)'
_diffrn_ambient_temperature 230(2)
_diffrn_measured_fraction_theta_full 0.990
_diffrn_measured_fraction_theta_max 0.990
_diffrn_measurement_device_type 'Sapphire2-CCD, Oxford Diffraction'
_diffrn_measurement_method '560 images at 1.0 deg. in \w and 25 sec.'
_diffrn_radiation_monochromator graphite
_diffrn_radiation_source 'Enhance (Mo) x-ray Source'
_diffrn_radiation_type MoK\a
_diffrn_radiation_wavelength 0.71073
_diffrn_reflns_av_R_equivalents 0.0984
_diffrn_reflns_av_sigmaI/netI 0.0250
_diffrn_reflns_limit_h_max 20
_diffrn_reflns_limit_h_min -20
_diffrn_reflns_limit_k_max 20
_diffrn_reflns_limit_k_min -20
_diffrn_reflns_limit_l_max 20
_diffrn_reflns_limit_l_min -20
_diffrn_reflns_number 25736
_diffrn_reflns_theta_full 24.95
_diffrn_reflns_theta_max 24.95
_diffrn_reflns_theta_min 3.31
_exptl_absorpt_coefficient_mu 1.698
_exptl_absorpt_correction_T_max 0.7969
_exptl_absorpt_correction_T_min 0.6960
_exptl_absorpt_correction_type empirical
_exptl_absorpt_process_details sadabs
_exptl_crystal_colour green
_exptl_crystal_density_diffrn 0.996
_exptl_crystal_description prism
_exptl_crystal_F_000 1584
_exptl_crystal_size_max 0.23
_exptl_crystal_size_mid 0.19
_exptl_crystal_size_min 0.14
_refine_diff_density_max 0.926
_refine_diff_density_min -0.513
_refine_diff_density_rms 0.104
_refine_ls_abs_structure_details 'Flack H D (1983), Acta Cryst. A39, 876-881'
_refine_ls_abs_structure_Flack 0.02(6)
_refine_ls_extinction_method none
_refine_ls_goodness_of_fit_ref 1.169
_refine_ls_hydrogen_treatment constr
_refine_ls_matrix_type full
_refine_ls_number_parameters 40
_refine_ls_number_reflns 890
_refine_ls_number_restraints 0
_refine_ls_restrained_S_all 1.169
_refine_ls_R_factor_all 0.0514
_refine_ls_R_factor_gt 0.0413
_refine_ls_shift/su_max 0.000
_refine_ls_shift/su_mean 0.000
_refine_ls_structure_factor_coef Fsqd
_refine_ls_weighting_details 'calc w=1/[\s^2^(Fo^2^)+(0.0740P)^2^+6.7662P] where P=(Fo^2^+2Fc^2^)/3'
_refine_ls_weighting_scheme calc
_refine_ls_wR_factor_gt 0.1118
_refine_ls_wR_factor_ref 0.1233
_reflns_number_gt 796
_reflns_number_total 890
_reflns_threshold_expression >2sigma(I)
_cod_data_source_file ic4022189_si_002_4.cif
_cod_data_source_block 3a
_cod_original_sg_symbol_H-M 'I -4 3 m '
_cod_database_code 4337013

loop_
_symmetry_equiv_pos_as_xyz
'x, y, z'
'-x, -y, z'
'-x, y, -z'
'x, -y, -z'
'z, x, y'
'z, -x, -y'
'-z, -x, y'
'-z, x, -y'
'y, z, x'
'-y, z, -x'
'y, -z, -x'
'-y, -z, x'
'y, x, z'
'-y, -x, z'
'y, -x, -z'
'-y, x, -z'
'x, z, y'
'-x, z, -y'
'-x, -z, y'
'x, -z, -y'
'z, y, x'
'z, -y, -x'
'-z, y, -x'
'-z, -y, x'
'x+1/2, y+1/2, z+1/2'
'-x+1/2, -y+1/2, z+1/2'
'-x+1/2, y+1/2, -z+1/2'
'x+1/2, -y+1/2, -z+1/2'
'z+1/2, x+1/2, y+1/2'
'z+1/2, -x+1/2, -y+1/2'
'-z+1/2, -x+1/2, y+1/2'
'-z+1/2, x+1/2, -y+1/2'
'y+1/2, z+1/2, x+1/2'
'-y+1/2, z+1/2, -x+1/2'
'y+1/2, -z+1/2, -x+1/2'
'-y+1/2, -z+1/2, x+1/2'
'y+1/2, x+1/2, z+1/2'
'-y+1/2, -x+1/2, z+1/2'
'y+1/2, -x+1/2, -z+1/2'
'-y+1/2, x+1/2, -z+1/2'
'x+1/2, z+1/2, y+1/2'
'-x+1/2, z+1/2, -y+1/2'
'-x+1/2, -z+1/2, y+1/2'
'x+1/2, -z+1/2, -y+1/2'
'z+1/2, y+1/2, x+1/2'
'z+1/2, -y+1/2, -x+1/2'
'-z+1/2, y+1/2, -x+1/2'
'-z+1/2, -y+1/2, x+1/2'

loop_
_atom_site_label
_atom_site_type_symbol
_atom_site_fract_x
_atom_site_fract_y
_atom_site_fract_z
_atom_site_U_iso_or_equiv
_atom_site_adp_type
_atom_site_occupancy
_atom_site_symmetry_multiplicity
_atom_site_calc_flag
_atom_site_refinement_flags
_atom_site_disorder_assembly
_atom_site_disorder_group
Pd1 Pd 0.44155(3) 0.44155(3) 0.44155(3) 0.0406(3) Uani 1 6 d S . .
Ga1 Ga 0.58309(5) 0.41691(5) 0.41691(5) 0.0575(5) Uani 1 6 d S . .
C1 C 0.5985(13) 0.3520(16) 0.2931(13) 0.092(8) Uani 0.17 1 d PG A -1
C2 C 0.6075(15) 0.2952(16) 0.3516(15) 0.092(8) Uani 0.17 1 d PG A -1
C3 C 0.6732(14) 0.3150(16) 0.3964(14) 0.092(8) Uani 0.17 1 d PG A -1
C4 C 0.7050(12) 0.3841(15) 0.3655(11) 0.092(8) Uani 0.17 1 d PG A -1
C5 C 0.6588(12) 0.4069(15) 0.3017(11) 0.092(8) Uani 0.17 1 d PG A -1
C6 C 0.5359(17) 0.354(2) 0.2325(17) 0.068(15) Uiso 0.17 1 d PG A -1
H6A H 0.5429 0.3983 0.1998 0.101 Uiso 0.17 1 calc PR A -1
H6B H 0.4861 0.3564 0.2573 0.101 Uiso 0.17 1 calc PR A -1
H6C H 0.5388 0.3073 0.2016 0.101 Uiso 0.17 1 calc PR A -1
C7 C 0.556(2) 0.226(2) 0.364(2) 0.10(2) Uiso 0.17 1 d PG A -1
H7A H 0.5155 0.2258 0.3258 0.155 Uiso 0.17 1 calc PR A -1
H7B H 0.5335 0.2284 0.4150 0.155 Uiso 0.17 1 calc PR A -1
H7C H 0.5862 0.1793 0.3593 0.155 Uiso 0.17 1 calc PR A -1
C8 C 0.704(2) 0.271(2) 0.4647(19) 0.12(2) Uiso 0.17 1 d PG A -1
H8A H 0.7493 0.2963 0.4848 0.183 Uiso 0.17 1 calc PR A -1
H8B H 0.7176 0.2189 0.4486 0.183 Uiso 0.17 1 calc PR A -1
H8C H 0.6649 0.2680 0.5044 0.183 Uiso 0.17 1 calc PR A -1
C9 C 0.7754(15) 0.426(2) 0.3953(16) 0.064(12) Uiso 0.17 1 d PG A -1
3H9A H 0.7844 0.4696 0.3653 0.095 Uiso 0.17 1 d PR A -1
H9B H 0.8181 0.3932 0.3927 0.095 Uiso 0.33 2 d SPR A -1
H9C H 0.7673 0.4406 0.4464 0.095 Uiso 0.17 1 d PR A -1
C10 C 0.6715(18) 0.4772(19) 0.2518(17) 0.062(11) Uiso 0.17 1 d PG A -1
H10A H 0.7164 0.5049 0.2699 0.094 Uiso 0.17 1 calc PR A -1
H10B H 0.6268 0.5104 0.2547 0.094 Uiso 0.17 1 calc PR A -1
H10C H 0.6795 0.4613 0.1990 0.094 Uiso 0.17 1 calc PR A -1
N1 N 0.3404(6) 0.3404(6) 0.3404(6) 0.090(5) Uani 1 6 d S . .
C11 C 0.3762(6) 0.3762(6) 0.3762(6) 0.069(5) Uani 1 6 d S . .
C12 C 0.2895(8) 0.2895(8) 0.2895(8) 0.147(13) Uani 1 6 d S . .
C13 C 0.2101(10) 0.3045(8) 0.3045(8) 0.33(2) Uani 1 2 d S . .
H13A H 0.1983 0.3574 0.2913 0.499 Uiso 0.50 1 calc PR . .
H13B H 0.1994 0.2960 0.3586 0.499 Uiso 0.50 1 calc PR . .
H13C H 0.1785 0.2702 0.2737 0.499 Uiso 1 2 calc SR . .

loop_
_atom_site_aniso_label
_atom_site_aniso_U_11
_atom_site_aniso_U_22
_atom_site_aniso_U_33
_atom_site_aniso_U_23
_atom_site_aniso_U_13
_atom_site_aniso_U_12
Pd1 0.0406(3) 0.0406(3) 0.0406(3) -0.0037(2) -0.0037(2) -0.0037(2)
Ga1 0.0575(5) 0.0575(5) 0.0575(5) -0.0115(4) 0.0115(4) 0.0115(4)
C1 0.12(2) 0.05(2) 0.10(2) 0.003(12) 0.08(3) 0.008(12)
C2 0.12(2) 0.05(2) 0.10(2) 0.003(12) 0.08(3) 0.008(12)
C3 0.12(2) 0.05(2) 0.10(2) 0.003(12) 0.08(3) 0.008(12)
C4 0.12(2) 0.05(2) 0.10(2) 0.003(12) 0.08(3) 0.008(12)
C5 0.12(2) 0.05(2) 0.10(2) 0.003(12) 0.08(3) 0.008(12)
N1 0.090(5) 0.090(5) 0.090(5) -0.022(6) -0.022(6) -0.022(6)
C11 0.069(5) 0.069(5) 0.069(5) -0.020(5) -0.020(5) -0.020(5)
C12 0.147(13) 0.147(13) 0.147(13) -0.051(11) -0.051(11) -0.051(11)
C13 0.081(13) 0.46(4) 0.46(4) -0.34(4) -0.039(9) -0.039(9)

loop_
_atom_type_symbol
_atom_type_description
_atom_type_scat_dispersion_real
_atom_type_scat_dispersion_imag
_atom_type_scat_source
C C 0.0033 0.0016 'International Tables Vol C Tables 4.2.6.8 and 6.1.1.4'
H H 0.0000 0.0000 'International Tables Vol C Tables 4.2.6.8 and 6.1.1.4'
N N 0.0061 0.0033 'International Tables Vol C Tables 4.2.6.8 and 6.1.1.4'
Ga Ga 0.2307 1.6083 'International Tables Vol C Tables 4.2.6.8 and 6.1.1.4'
Pd Pd -0.9988 1.0072 'International Tables Vol C Tables 4.2.6.8 and 6.1.1.4'

loop_
_geom_angle_atom_site_label_1
_geom_angle_atom_site_label_2
_geom_angle_atom_site_label_3
_geom_angle
_geom_angle_site_symmetry_1
_geom_angle_site_symmetry_3
C11 Pd1 Ga1 111.43(3) . 3_656
C11 Pd1 Ga1 111.43(3) . 2_665
Ga1 Pd1 Ga1 107.44(3) 3_656 2_665
C11 Pd1 Ga1 111.43(3) . .
Ga1 Pd1 Ga1 107.44(3) 3_656 .
Ga1 Pd1 Ga1 107.44(3) 2_665 .
C11 Pd1 Pd1 144.736(1) . 4_566
Ga1 Pd1 Pd1 55.45(3) 3_656 4_566
Ga1 Pd1 Pd1 55.45(3) 2_665 4_566
Ga1 Pd1 Pd1 103.83(3) . 4_566
C11 Pd1 Pd1 144.736(1) . 3_656
Ga1 Pd1 Pd1 55.45(3) 3_656 3_656
Ga1 Pd1 Pd1 103.83(3) 2_665 3_656
Ga1 Pd1 Pd1 55.45(3) . 3_656
Pd1 Pd1 Pd1 60.0 4_566 3_656
C11 Pd1 Pd1 144.736(2) . 2_665
Ga1 Pd1 Pd1 103.83(3) 3_656 2_665
Ga1 Pd1 Pd1 55.45(3) 2_665 2_665
Ga1 Pd1 Pd1 55.45(3) . 2_665
Pd1 Pd1 Pd1 60.0 4_566 2_665
Pd1 Pd1 Pd1 60.0 3_656 2_665
C4 Ga1 C4 55.0(12) . 14_665
C4 Ga1 C4 49.9(9) . 10_656
C4 Ga1 C4 42.9(11) 14_665 10_656
C4 Ga1 C4 42.9(9) . 23_656
C4 Ga1 C4 49.9(9) 14_665 23_656
C4 Ga1 C4 11.0(13) 10_656 23_656
C4 Ga1 C4 49.9(11) . 7_665
C4 Ga1 C4 11.0(15) 14_665 7_665
C4 Ga1 C4 49.9(10) 10_656 7_665
C4 Ga1 C4 55.0(12) 23_656 7_665
C4 Ga1 C4 11.0(12) . 17
C4 Ga1 C4 49.9(9) 14_665 17
C4 Ga1 C4 55.0(12) 10_656 17
C4 Ga1 C4 49.9(9) 23_656 17
C4 Ga1 C4 42.9(11) 7_665 17
C4 Ga1 C3 34.8(3) . .
C4 Ga1 C3 28.8(11) 14_665 .
C4 Ga1 C3 55.2(8) 10_656 .
C4 Ga1 C3 56.0(6) 23_656 .
C4 Ga1 C3 19.0(11) 7_665 .
C4 Ga1 C3 25.7(10) 17 .
C4 Ga1 C3 56.0(8) . 23_656
C4 Ga1 C3 19.0(10) 14_665 23_656
C4 Ga1 C3 25.7(10) 10_656 23_656
C4 Ga1 C3 34.8(3) 23_656 23_656
C4 Ga1 C3 28.8(12) 7_665 23_656
C4 Ga1 C3 55.2(10) 17 23_656
C3 Ga1 C3 41.9(11) . 23_656
C4 Ga1 C3 55.2(9) . 7_665
C4 Ga1 C3 25.7(12) 14_665 7_665
C4 Ga1 C3 19.0(9) 10_656 7_665
C4 Ga1 C3 28.8(11) 23_656 7_665
C4 Ga1 C3 34.8(3) 7_665 7_665
C4 Ga1 C3 56.0(9) 17 7_665
C3 Ga1 C3 46.1(11) . 7_665
C3 Ga1 C3 6.9(14) 23_656 7_665
C4 Ga1 C3 28.8(11) . 14_665
C4 Ga1 C3 34.8(4) 14_665 14_665
C4 Ga1 C3 56.0(6) 10_656 14_665
C4 Ga1 C3 55.2(7) 23_656 14_665
C4 Ga1 C3 25.7(10) 7_665 14_665
C4 Ga1 C3 19.0(9) 17 14_665
C3 Ga1 C3 6.9(14) . 14_665
C3 Ga1 C3 46.1(9) 23_656 14_665
C3 Ga1 C3 49.4(13) 7_665 14_665
C4 Ga1 C3 19.0(8) . 10_656
C4 Ga1 C3 56.0(7) 14_665 10_656
C4 Ga1 C3 34.8(4) 10_656 10_656
C4 Ga1 C3 25.7(9) 23_656 10_656
C4 Ga1 C3 55.2(8) 7_665 10_656
C4 Ga1 C3 28.8(11) 17 10_656
C3 Ga1 C3 46.1(8) . 10_656
C3 Ga1 C3 49.4(12) 23_656 10_656
C3 Ga1 C3 46.1(8) 7_665 10_656
C3 Ga1 C3 41.9(9) 14_665 10_656
C4 Ga1 C3 25.7(9) . 17
C4 Ga1 C3 55.2(8) 14_665 17
C4 Ga1 C3 28.8(11) 10_656 17
C4 Ga1 C3 19.0(8) 23_656 17
C4 Ga1 C3 56.0(7) 7_665 17
C4 Ga1 C3 34.8(3) 17 17
C3 Ga1 C3 49.4(12) . 17
C3 Ga1 C3 46.1(9) 23_656 17
C3 Ga1 C3 41.9(9) 7_665 17
C3 Ga1 C3 46.1(9) 14_665 17
C3 Ga1 C3 6.9(12) 10_656 17
C2 C1 C5 108.0 . .
C2 C1 C6 126.0 . .
C5 C1 C6 126.0 . .
C2 C1 Ga1 72.8(9) . .
C5 C1 Ga1 71.3(9) . .
C6 C1 Ga1 121.7(6) . .
C3 C2 C1 108.0 . .
C3 C2 C7 126.0 . .
C1 C2 C7 126.0 . .
C3 C2 Ga1 71.1(7) . .
C1 C2 Ga1 73.3(9) . .
C7 C2 Ga1 121.4(8) . .
C4 C3 C2 108.0 . .
C4 C3 C8 126.0 . .
C2 C3 C8 126.0 . .
C4 C3 Ga1 71.7(9) . .
C2 C3 Ga1 74.6(7) . .
C8 C3 Ga1 119.5(8) . .
C3 C4 C5 108.0 . .
C3 C4 C9 126.0 . .
C5 C4 C9 126.0 . .
C3 C4 Ga1 73.4(9) . .
C5 C4 Ga1 73.9(8) . .
C9 C4 Ga1 118.6(7) . .
C4 C5 C1 108.0 . .
C4 C5 C10 126.0 . .
C1 C5 C10 126.0 . .
C4 C5 Ga1 71.4(7) . .
C1 C5 Ga1 74.5(8) . .
C10 C5 Ga1 119.9(8) . .
C11 N1 C12 180(2) . .
N1 C11 Pd1 180(2) . .
C13 C12 C13 108.6(13) . 5
C13 C12 C13 108.6(13) . 9
C13 C12 C13 108.6(13) 5 9
C13 C12 N1 110.3(13) . .
C13 C12 N1 110.3(13) 5 .
C13 C12 N1 110.3(13) 9 .

loop_
_geom_bond_atom_site_label_1
_geom_bond_atom_site_label_2
_geom_bond_distance
_geom_bond_site_symmetry_2
Pd1 C11 1.969(17) .
Pd1 Ga1 2.5351(12) 3_656
Pd1 Ga1 2.5351(12) 2_665
Pd1 Ga1 2.5352(12) .
Pd1 Pd1 2.8753(15) 4_566
Pd1 Pd1 2.8753(15) 3_656
Pd1 Pd1 2.8753(15) 2_665
Ga1 C4 2.370(18) .
Ga1 C4 2.37(2) 14_665
Ga1 C4 2.370(18) 10_656
Ga1 C4 2.370(18) 23_656
Ga1 C4 2.37(2) 7_665
Ga1 C4 2.370(18) 17
Ga1 C3 2.39(2) .
Ga1 C3 2.392(19) 23_656
Ga1 C3 2.392(18) 7_665
Ga1 C3 2.392(19) 14_665
Ga1 C3 2.392(18) 10_656
Ga1 C3 2.392(18) 17
C1 C2 1.426(8) .
C1 C5 1.426(8) .
C1 C6 1.516(9) .
C2 C3 1.426(8) .
C2 C7 1.516(9) .
C3 C4 1.426(8) .
C3 C8 1.516(9) .
C4 C5 1.426(8) .
C4 C9 1.516(9) .
C5 C10 1.516(9) .
N1 C11 1.08(2) .
N1 C12 1.54(3) .
C12 C13 1.429(19) .
C12 C13 1.429(19) 5
C12 C13 1.429(19) 9
